data_7248114
loop_
_publ_author_name
'Kaenpracha, Chaowat'
'Katrun, Praewpan'
'Chainok, Kittipong'
'Sukpattanacharoen, Chattarika'
'Kungwan, Nawee'
'Boonmak, Jaursup'

_publ_section_title
;
 Photoinduced enhancement of intraligand charge-transfer of a crystalline
 3,3&#x2032;-diindolyl(3-pyridyl)methane
;
_journal_issue 10
_journal_name_full CrystEngComm
_journal_page_first 1438
_journal_page_last 1443
_journal_paper_doi 10.1039/D3CE01283B
_journal_volume 26
_journal_year 2024
_chemical_formula_moiety 'C H4 O, C22 H17 N3'
_chemical_formula_sum 'C23 H21 N3 O'
_chemical_formula_weight 355.443
_chemical_properties_physical Light-sensitive,Photo-sensitive
_space_group_crystal_system monoclinic
_space_group_IT_number 14
_space_group_name_Hall '-P 2yn'
_space_group_name_H-M_alt 'P 1 21/n 1'
_symmetry_Int_Tables_number 14
_atom_sites_solution_primary dual
_audit_creation_date 2023-09-27
_audit_creation_method
;
Olex2 1.5
(compiled 2023.08.24 svn.re1ec1418 for OlexSys, GUI svn.r6817)
;
_audit_update_record
;
2023-10-24 deposited with the CCDC.	2024-02-09 downloaded from the CCDC.
;
_cell_angle_alpha 90
_cell_angle_beta 112.506(4)
_cell_angle_gamma 90
_cell_formula_units_Z 4
_cell_length_a 14.5114(18)
_cell_length_b 9.3994(11)
_cell_length_c 15.0586(18)
_cell_measurement_reflns_used 7318
_cell_measurement_temperature 298(2)
_cell_measurement_theta_max 25.96
_cell_measurement_theta_min 2.62
_cell_volume 1897.5(4)
_computing_cell_refinement 'SAINT V8.40B (Bruker AXS LLC, 2019)'
_computing_data_reduction 'SAINT V8.40B (Bruker AXS LLC, 2019)'
_computing_molecular_graphics 'Olex2 1.5 (Dolomanov et al., 2009)'
_computing_publication_material 'Olex2 1.5 (Dolomanov et al., 2009)'
_computing_structure_refinement 'olex2.refine 1.5 (Bourhis et al., 2015)'
_computing_structure_solution 'SHELXT 2014/4 (Sheldrick, 2014)'
_diffrn_ambient_temperature 298(2)
_diffrn_measured_fraction_theta_full 0.9991
_diffrn_measured_fraction_theta_max 0.9992
_diffrn_measurement_device_type 'Bruker D8 QUEST PHOTON-II'
_diffrn_measurement_method '\f and \w scans'
_diffrn_radiation_type 'Mo K\a'
_diffrn_radiation_wavelength 0.71073
_diffrn_reflns_av_R_equivalents 0.0560
_diffrn_reflns_av_unetI/netI 0.0357
_diffrn_reflns_Laue_measured_fraction_full 0.9991
_diffrn_reflns_Laue_measured_fraction_max 0.9992
_diffrn_reflns_limit_h_max 17
_diffrn_reflns_limit_h_min -17
_diffrn_reflns_limit_k_max 11
_diffrn_reflns_limit_k_min -11
_diffrn_reflns_limit_l_max 18
_diffrn_reflns_limit_l_min -18
_diffrn_reflns_number 21149
_diffrn_reflns_point_group_measured_fraction_full 0.9991
_diffrn_reflns_point_group_measured_fraction_max 0.9992
_diffrn_reflns_theta_full 25.2417
_diffrn_reflns_theta_max 25.68
_diffrn_reflns_theta_min 2.62
_diffrn_source_current 30.0
_diffrn_source_power 1.5
_diffrn_source_voltage 50.0
_diffrn_standards_number 0
_exptl_absorpt_coefficient_mu 0.078
_exptl_absorpt_correction_T_max 0.7454
_exptl_absorpt_correction_T_min 0.6694
_exptl_absorpt_correction_type multi-scan
_exptl_absorpt_process_details
;
Krause, L., Herbst-Irmer, R., Sheldrick, G. M., Stalke, D. (2015).
"Comparison of silver and molybdenum microfocus X-ray sources for
single-crystal structure determination"
J. Appl. Cryst. 48, 3-10.
doi:10.1107/S1600576714022985
;
_exptl_crystal_colour colourless
_exptl_crystal_colour_primary colourless
_exptl_crystal_density_diffrn 1.244
_exptl_crystal_description block
_exptl_crystal_F_000 752.442
_exptl_crystal_size_max 0.45
_exptl_crystal_size_mid 0.05
_exptl_crystal_size_min 0.05
_refine_diff_density_max 0.5477
_refine_diff_density_min -0.4368
_refine_diff_density_rms 0.1043
_refine_ls_d_res_high 0.8201
_refine_ls_d_res_low 7.7883
_refine_ls_goodness_of_fit_ref 1.5726
_refine_ls_hydrogen_treatment mixed
_refine_ls_matrix_type full
_refine_ls_number_constraints 38
_refine_ls_number_parameters 249
_refine_ls_number_reflns 3592
_refine_ls_number_restraints 0
_refine_ls_restrained_S_all 1.5726
_refine_ls_R_factor_all 0.1548
_refine_ls_R_factor_gt 0.1083
_refine_ls_shift/su_max -0.0005
_refine_ls_shift/su_mean 0.0001
_refine_ls_structure_factor_coef Fsqd
_refine_ls_weighting_details 'w=1/[\s^2^(Fo^2^)+(0.2P)^2^] where P=(Fo^2^+2Fc^2^)/3'
_refine_ls_weighting_scheme calc
_refine_ls_wR_factor_gt 0.2779
_refine_ls_wR_factor_ref 0.4118
_reflns_Friedel_coverage 0.0
_reflns_limit_h_max 10
_reflns_limit_h_min -17
_reflns_limit_k_max 11
_reflns_limit_k_min 0
_reflns_limit_l_max 18
_reflns_limit_l_min -9
_reflns_number_gt 2222
_reflns_number_total 3592
_reflns_threshold_expression I>=2u(I)
_cod_data_source_file d3ce01283b2.cif
_cod_data_source_block PMDI-MeOH_CCDC1
_cod_depositor_comments 'Adding full bibliography for 7248111--7248117.cif.'
_cod_database_code 7248114
_olex2_refinement_description
;
1. Fixed Uiso
 At 1.2 times of:
  All C(H) groups, All N(H) groups
 At 1.5 times of:
  All C(H,H,H) groups
2.a Ternary CH refined with riding coordinates:
 C7(H7)
2.b Aromatic/amide H refined with riding coordinates:
 N2(H2), N3(H3), C16(H16), C8(H8), C15(H15), C4(H4), C23(H23), C2(H2a), C5(H5),
  C20(H20), C22(H22), C6(H6), C21(H21), C12(H12), C14(H14), C13(H13)
2.c Idealised Me refined as rotating group:
 C1(H1a,H1b,H1c)
;
_olex2_submission_special_instructions 'No special instructions were received'

loop_
_space_group_symop_id
_space_group_symop_operation_xyz
1 x,y,z
2 -x+1/2,y+1/2,-z+1/2
3 -x,-y,-z
4 x-1/2,-y-1/2,z-1/2

loop_
_atom_site_label
_atom_site_type_symbol
_atom_site_fract_x
_atom_site_fract_y
_atom_site_fract_z
_atom_site_U_iso_or_equiv
_atom_site_adp_type
_atom_site_occupancy
_atom_site_refinement_flags_posn
O1 O 0.7563(3) 0.3637(4) 0.9103(2) 0.0799(11) Uani 1.000000 .
N2 N 0.2866(3) 0.4101(4) 0.5219(2) 0.0667(10) Uani 1.000000 .
H2 H 0.2627(3) 0.3327(4) 0.4913(2) 0.0801(13) Uiso 1.000000 R
N3 N 0.2110(3) 0.5675(4) 0.8860(3) 0.0709(11) Uani 1.000000 .
H3 H 0.2096(3) 0.5399(4) 0.9400(3) 0.0851(13) Uiso 1.000000 R
N1 N 0.6062(3) 0.5557(4) 0.8607(3) 0.0795(12) Uani 1.000000 .
C7 C 0.3381(3) 0.6666(4) 0.7229(3) 0.0562(10) Uani 1.000000 .
H7 H 0.3200(3) 0.7643(4) 0.7002(3) 0.0674(13) Uiso 1.000000 R
C9 C 0.3239(3) 0.5795(4) 0.6348(3) 0.0547(10) Uani 1.000000 .
C18 C 0.1637(3) 0.6389(5) 0.7334(3) 0.0592(11) Uani 1.000000 .
C17 C 0.2700(3) 0.6256(4) 0.7733(3) 0.0565(10) Uani 1.000000 .
C11 C 0.3368(3) 0.5123(5) 0.4939(3) 0.0595(11) Uani 1.000000 .
C3 C 0.4467(3) 0.6719(5) 0.7907(3) 0.0575(11) Uani 1.000000 .
C10 C 0.3620(3) 0.6213(5) 0.5633(3) 0.0563(11) Uani 1.000000 .
C19 C 0.1298(3) 0.6028(5) 0.8063(3) 0.0637(12) Uani 1.000000 .
C16 C 0.2958(3) 0.5830(5) 0.8664(3) 0.0666(12) Uani 1.000000 .
H16 H 0.3607(3) 0.5670(5) 0.9099(3) 0.0799(14) Uiso 1.000000 R
C8 C 0.2805(3) 0.4514(5) 0.6070(3) 0.0625(11) Uani 1.000000 .
H8 H 0.2506(3) 0.3984(5) 0.6408(3) 0.0750(14) Uiso 1.000000 R
C15 C 0.4147(3) 0.7389(5) 0.5527(3) 0.0689(12) Uani 1.000000 .
H15 H 0.4316(3) 0.8121(5) 0.5977(3) 0.0827(15) Uiso 1.000000 R
C4 C 0.4894(3) 0.7945(5) 0.8399(3) 0.0650(12) Uani 1.000000 .
H4 H 0.4502(3) 0.8749(5) 0.8348(3) 0.0780(14) Uiso 1.000000 R
C23 C 0.0937(3) 0.6809(5) 0.6440(3) 0.0669(12) Uani 1.000000 .
H23 H 0.1143(3) 0.7067(5) 0.5949(3) 0.0802(15) Uiso 1.000000 R
C2 C 0.5087(3) 0.5551(5) 0.8047(3) 0.0696(12) Uani 1.000000 .
H2a H 0.4811(3) 0.4709(5) 0.7733(3) 0.0836(15) Uiso 1.000000 R
C5 C 0.5901(4) 0.7979(6) 0.8967(3) 0.0764(14) Uani 1.000000 .
H5 H 0.6199(4) 0.8807(6) 0.9287(3) 0.0917(16) Uiso 1.000000 R
C20 C 0.0285(4) 0.6078(6) 0.7909(4) 0.0755(14) Uani 1.000000 .
H20 H 0.0067(4) 0.5841(6) 0.8395(4) 0.0906(16) Uiso 1.000000 R
C22 C -0.0055(3) 0.6838(5) 0.6291(4) 0.0778(14) Uani 1.000000 .
H22 H -0.0521(3) 0.7098(5) 0.5691(4) 0.0934(17) Uiso 1.000000 R
C6 C 0.6448(4) 0.6774(6) 0.9048(4) 0.0803(15) Uani 1.000000 .
H6 H 0.7125(4) 0.6801(6) 0.9430(4) 0.0964(18) Uiso 1.000000 R
C21 C -0.0376(4) 0.6487(6) 0.7022(4) 0.0800(15) Uani 1.000000 .
H21 H -0.1053(4) 0.6531(6) 0.6906(4) 0.0960(18) Uiso 1.000000 R
C12 C 0.3631(4) 0.5199(6) 0.4148(3) 0.0761(13) Uani 1.000000 .
H12 H 0.3463(4) 0.4480(6) 0.3689(3) 0.0913(16) Uiso 1.000000 R
C14 C 0.4414(4) 0.7452(6) 0.4747(4) 0.0836(15) Uani 1.000000 .
H14 H 0.4777(4) 0.8228(6) 0.4674(4) 0.1004(18) Uiso 1.000000 R
C13 C 0.4154(4) 0.6389(7) 0.4071(4) 0.0906(17) Uani 1.000000 .
H13 H 0.4336(4) 0.6473(7) 0.3544(4) 0.109(2) Uiso 1.000000 R
C1 C 0.8073(5) 0.3853(8) 0.8485(5) 0.109(2) Uani 1.000000 .
H1a H 0.772(2) 0.338(4) 0.7884(14) 0.164(3) Uiso 1.000000 GR
H1b H 0.811(3) 0.4853(8) 0.837(3) 0.164(3) Uiso 1.000000 GR
H1c H 0.8735(13) 0.347(5) 0.8775(16) 0.164(3) Uiso 1.000000 GR
H1 H 0.695(4) 0.426(6) 0.885(4) 0.095(16) Uiso 1.000000 .

loop_
_atom_site_aniso_label
_atom_site_aniso_U_11
_atom_site_aniso_U_22
_atom_site_aniso_U_33
_atom_site_aniso_U_12
_atom_site_aniso_U_13
_atom_site_aniso_U_23
O1 0.071(2) 0.089(3) 0.074(2) 0.0170(18) 0.0224(17) 0.0165(17)
N2 0.068(2) 0.068(2) 0.060(2) -0.0064(18) 0.0198(17) -0.0066(17)
N3 0.078(2) 0.081(3) 0.061(2) -0.0043(19) 0.0349(19) 0.0003(18)
N1 0.057(2) 0.075(3) 0.088(3) 0.0070(19) 0.0073(19) -0.005(2)
C7 0.055(2) 0.055(2) 0.056(2) 0.0003(17) 0.0188(18) 0.0020(17)
C9 0.049(2) 0.061(3) 0.051(2) 0.0003(17) 0.0159(16) 0.0036(17)
C18 0.060(2) 0.060(3) 0.062(2) -0.0014(18) 0.027(2) -0.0042(18)
C17 0.060(2) 0.053(2) 0.057(2) -0.0003(18) 0.0237(18) -0.0021(17)
C11 0.054(2) 0.066(3) 0.055(2) 0.0041(19) 0.0172(18) 0.0044(19)
C3 0.054(2) 0.062(3) 0.055(2) -0.0011(18) 0.0196(18) 0.0023(18)
C10 0.051(2) 0.063(3) 0.050(2) 0.0016(18) 0.0141(17) 0.0040(18)
C19 0.068(3) 0.063(3) 0.066(3) -0.004(2) 0.032(2) -0.009(2)
C16 0.067(3) 0.072(3) 0.058(3) -0.001(2) 0.021(2) 0.001(2)
C8 0.064(2) 0.067(3) 0.057(2) -0.004(2) 0.0240(19) 0.001(2)
C15 0.070(3) 0.072(3) 0.063(3) -0.007(2) 0.024(2) 0.004(2)
C4 0.066(3) 0.058(3) 0.066(3) -0.002(2) 0.019(2) -0.001(2)
C23 0.063(3) 0.070(3) 0.066(3) 0.005(2) 0.022(2) 0.004(2)
C2 0.063(3) 0.062(3) 0.074(3) 0.005(2) 0.016(2) -0.002(2)
C5 0.071(3) 0.073(3) 0.071(3) -0.015(2) 0.012(2) -0.005(2)
C20 0.078(3) 0.073(3) 0.092(4) -0.005(2) 0.051(3) -0.015(3)
C22 0.058(3) 0.076(3) 0.091(4) 0.007(2) 0.019(3) -0.001(3)
C6 0.062(3) 0.080(4) 0.082(3) -0.000(2) 0.008(2) 0.001(3)
C21 0.062(3) 0.082(4) 0.100(4) 0.005(2) 0.035(3) -0.008(3)
C12 0.083(3) 0.090(4) 0.055(3) 0.002(3) 0.026(2) -0.002(2)
C14 0.089(3) 0.095(4) 0.073(3) -0.015(3) 0.038(3) 0.009(3)
C13 0.096(4) 0.119(5) 0.068(3) 0.001(3) 0.044(3) 0.017(3)
C1 0.101(4) 0.137(6) 0.097(4) 0.027(4) 0.047(4) 0.029(4)

loop_
_atom_type_symbol
_atom_type_scat_dispersion_real
_atom_type_scat_dispersion_imag
_atom_type_scat_Cromer_Mann_a1
_atom_type_scat_Cromer_Mann_a2
_atom_type_scat_Cromer_Mann_a3
_atom_type_scat_Cromer_Mann_a4
_atom_type_scat_Cromer_Mann_b1
_atom_type_scat_Cromer_Mann_b2
_atom_type_scat_Cromer_Mann_b3
_atom_type_scat_Cromer_Mann_b4
_atom_type_scat_Cromer_Mann_c
_atom_type_scat_source
_atom_type_scat_dispersion_source
C 0.00313 0.00162 2.31000 1.02000 1.58860 0.86500 20.84390 10.20750 0.56870 51.65120 0.21560 'International Tables Volume C Table 6.1.1.4 (pp. 500-502)' 'Brennan, Cowan, Rev. Sci. Instrum., 1992, 63, 850'
H 0.00000 0.00000 0.49300 0.32291 0.14019 0.04081 10.51090 26.12570 3.14236 57.79970 0.00304 'International Tables Volume C Table 6.1.1.4 (pp. 500-502)' 'Brennan, Cowan, Rev. Sci. Instrum., 1992, 63, 850'
N 0.00612 0.00332 12.21260 3.13220 2.01250 1.16630 0.00570 9.89330 28.99750 0.58260 -11.52900 'International Tables Volume C Table 6.1.1.4 (pp. 500-502)' 'Brennan, Cowan, Rev. Sci. Instrum., 1992, 63, 850'
O 0.01085 0.00610 3.04850 2.28680 1.54630 0.86700 13.27710 5.70110 0.32390 32.90890 0.25080 'International Tables Volume C Table 6.1.1.4 (pp. 500-502)' 'Brennan, Cowan, Rev. Sci. Instrum., 1992, 63, 850'

loop_
_geom_angle_atom_site_label_1
_geom_angle_atom_site_label_2
_geom_angle_atom_site_label_3
_geom_angle
_geom_angle_site_symmetry_1
_geom_angle_site_symmetry_3
_geom_angle_publ_flag
H1 O1 C1 106(3) . . ?
C11 N2 H2 125.6(2) . . ?
C8 N2 H2 125.6(2) . . ?
C8 N2 C11 108.7(4) . . ?
C19 N3 H3 125.5(2) . . ?
C16 N3 H3 125.5(2) . . ?
C16 N3 C19 109.0(3) . . ?
C6 N1 C2 117.2(4) . . ?
C9 C7 H7 106.0(2) . . ?
C17 C7 H7 106.0(2) . . ?
C17 C7 C9 114.2(3) . . ?
C3 C7 H7 106.0(2) . . ?
C3 C7 C9 111.6(3) . . ?
C3 C7 C17 112.5(3) . . ?
C10 C9 C7 123.3(4) . . ?
C8 C9 C7 130.5(4) . . ?
C8 C9 C10 106.1(4) . . ?
C19 C18 C17 107.2(4) . . ?
C23 C18 C17 134.3(4) . . ?
C23 C18 C19 118.5(4) . . ?
C18 C17 C7 125.1(4) . . ?
C16 C17 C7 128.1(4) . . ?
C16 C17 C18 106.5(4) . . ?
C10 C11 N2 107.5(4) . . ?
C12 C11 N2 131.0(4) . . ?
C12 C11 C10 121.4(4) . . ?
C4 C3 C7 121.7(4) . . ?
C2 C3 C7 121.6(4) . . ?
C2 C3 C4 116.7(4) . . ?
C11 C10 C9 106.9(4) . . ?
C15 C10 C9 133.5(4) . . ?
C15 C10 C11 119.6(4) . . ?
C18 C19 N3 107.7(4) . . ?
C20 C19 N3 130.8(4) . . ?
C20 C19 C18 121.5(4) . . ?
C17 C16 N3 109.6(4) . . ?
H16 C16 N3 125.2(2) . . ?
H16 C16 C17 125.2(3) . . ?
C9 C8 N2 110.7(4) . . ?
H8 C8 N2 124.7(2) . . ?
H8 C8 C9 124.7(2) . . ?
H15 C15 C10 120.6(3) . . ?
C14 C15 C10 118.7(5) . . ?
C14 C15 H15 120.6(3) . . ?
H4 C4 C3 120.0(3) . . ?
C5 C4 C3 120.1(4) . . ?
C5 C4 H4 120.0(3) . . ?
H23 C23 C18 120.2(3) . . ?
C22 C23 C18 119.7(4) . . ?
C22 C23 H23 120.2(3) . . ?
C3 C2 N1 124.1(4) . . ?
H2a C2 N1 118.0(3) . . ?
H2a C2 C3 118.0(3) . . ?
H5 C5 C4 120.7(3) . . ?
C6 C5 C4 118.5(4) . . ?
C6 C5 H5 120.7(3) . . ?
H20 C20 C19 120.9(3) . . ?
C21 C20 C19 118.1(5) . . ?
C21 C20 H20 120.9(3) . . ?
H22 C22 C23 119.5(3) . . ?
C21 C22 C23 121.0(5) . . ?
C21 C22 H22 119.5(3) . . ?
C5 C6 N1 123.4(5) . . ?
H6 C6 N1 118.3(3) . . ?
H6 C6 C5 118.3(3) . . ?
C22 C21 C20 121.1(4) . . ?
H21 C21 C20 119.4(3) . . ?
H21 C21 C22 119.4(3) . . ?
H12 C12 C11 121.5(3) . . ?
C13 C12 C11 117.1(5) . . ?
C13 C12 H12 121.5(3) . . ?
H14 C14 C15 119.4(3) . . ?
C13 C14 C15 121.1(5) . . ?
C13 C14 H14 119.4(3) . . ?
C14 C13 C12 122.1(5) . . ?
H13 C13 C12 119.0(3) . . ?
H13 C13 C14 119.0(3) . . ?
H1a C1 O1 109.5 . . ?
H1b C1 O1 109.5 . . ?
H1b C1 H1a 109.5 . . ?
H1c C1 O1 109.5 . . ?
H1c C1 H1a 109.5 . . ?
H1c C1 H1b 109.5 . . ?

loop_
_geom_bond_atom_site_label_1
_geom_bond_atom_site_label_2
_geom_bond_distance
_geom_bond_site_symmetry_2
_geom_bond_publ_flag
O1 C1 1.407(6) . ?
O1 H1 1.01(6) . ?
N2 H2 0.8600 . ?
N2 C11 1.366(5) . ?
N2 C8 1.374(5) . ?
N3 H3 0.8600 . ?
N3 C19 1.363(5) . ?
N3 C16 1.379(6) . ?
N1 C2 1.341(5) . ?
N1 C6 1.334(6) . ?
C7 H7 0.9800 . ?
C7 C9 1.504(6) . ?
C7 C17 1.507(6) . ?
C7 C3 1.516(5) . ?
C9 C10 1.441(6) . ?
C9 C8 1.349(6) . ?
C18 C17 1.431(6) . ?
C18 C19 1.405(6) . ?
C18 C23 1.398(6) . ?
C17 C16 1.366(6) . ?
C11 C10 1.408(6) . ?
C11 C12 1.386(6) . ?
C3 C4 1.381(6) . ?
C3 C2 1.384(6) . ?
C10 C15 1.388(6) . ?
C19 C20 1.399(6) . ?
C16 H16 0.9300 . ?
C8 H8 0.9300 . ?
C15 H15 0.9300 . ?
C15 C14 1.373(6) . ?
C4 H4 0.9300 . ?
C4 C5 1.383(6) . ?
C23 H23 0.9300 . ?
C23 C22 1.369(6) . ?
C2 H2a 0.9300 . ?
C5 H5 0.9300 . ?
C5 C6 1.362(7) . ?
C20 H20 0.9300 . ?
C20 C21 1.368(7) . ?
C22 H22 0.9300 . ?
C22 C21 1.389(7) . ?
C6 H6 0.9300 . ?
C21 H21 0.9300 . ?
C12 H12 0.9300 . ?
C12 C13 1.382(8) . ?
C14 H14 0.9300 . ?
C14 C13 1.372(8) . ?
C13 H13 0.9300 . ?
C1 H1a 0.9600 . ?
C1 H1b 0.9600 . ?
C1 H1c 0.9600 . ?

loop_
_geom_torsion_atom_site_label_1
_geom_torsion_atom_site_label_2
_geom_torsion_atom_site_label_3
_geom_torsion_atom_site_label_4
_geom_torsion
_geom_torsion_site_symmetry_1
_geom_torsion_site_symmetry_2
_geom_torsion_site_symmetry_3
_geom_torsion_site_symmetry_4
_geom_torsion_publ_flag
N2 C11 C10 C9 -0.1(3) . . . . ?
N2 C11 C10 C15 179.5(3) . . . . ?
N2 C11 C12 C13 -179.5(5) . . . . ?
N2 C8 C9 C7 -178.5(3) . . . . ?
N2 C8 C9 C10 -1.2(4) . . . . ?
N3 C19 C18 C17 -0.8(4) . . . . ?
N3 C19 C18 C23 -179.3(4) . . . . ?
N3 C19 C20 C21 179.5(5) . . . . ?
N3 C16 C17 C7 174.8(3) . . . . ?
N3 C16 C17 C18 0.8(4) . . . . ?
N1 C2 C3 C7 177.2(4) . . . . ?
N1 C2 C3 C4 -1.4(6) . . . . ?
N1 C6 C5 C4 -0.1(6) . . . . ?
C7 C9 C10 C11 178.3(4) . . . . ?
C7 C9 C10 C15 -1.2(5) . . . . ?
C7 C17 C18 C19 -174.3(4) . . . . ?
C7 C17 C18 C23 4.0(6) . . . . ?
C7 C3 C4 C5 -176.1(4) . . . . ?
C9 C10 C11 C12 -179.9(3) . . . . ?
C9 C10 C15 C14 179.1(5) . . . . ?
C18 C19 C20 C21 0.2(5) . . . . ?
C18 C23 C22 C21 1.4(5) . . . . ?
C11 C10 C15 C14 -0.3(5) . . . . ?
C11 C12 C13 C14 0.5(6) . . . . ?
C3 C4 C5 C6 -1.8(5) . . . . ?
C10 C15 C14 C13 1.1(5) . . . . ?
C19 C20 C21 C22 0.3(6) . . . . ?
C15 C14 C13 C12 -1.2(7) . . . . ?
C23 C22 C21 C20 -1.1(6) . . . . ?
